data_9009237
loop_
_publ_author_name
'Levy, H. A.'
'Peterson, S. W.'
'Simonsen, S. H.'

_publ_section_title
;
 Neutron diffraction study of the ferroelectric modification of potassium
 dihydrogen phosphate
 Note sample at T = 113 K
;
_journal_name_full 'Physical Review'
_journal_page_first 1120
_journal_page_last 1121
_journal_paper_doi 10.1103/PhysRev.93.1120
_journal_volume 93
_journal_year 1954
_chemical_formula_structural KH2PO4
_chemical_formula_sum 'H2 K O4 P'
_chemical_name_mineral Archerite
_space_group_IT_number 43
_symmetry_space_group_name_Hall 'F 2 -2d'
_symmetry_space_group_name_H-M 'F d d 2'
_cell_angle_alpha 90
_cell_angle_beta 90
_cell_angle_gamma 90
_cell_length_a 10.53
_cell_length_b 10.44
_cell_length_c 6.90
_cell_formula_units_Z 8
_cell_volume 758.539
_database_code_amcsd 0015150
_diffrn_ambient_temperature 113
_exptl_crystal_density_diffrn 2.383
_cod_original_formula_sum 'K P O4 H2'
_cod_database_code 9009237

loop_
_space_group_symop_operation_xyz
x,y,z
x,1/2+y,1/2+z
1/2+x,y,1/2+z
1/2+x,1/2+y,z
1/4+x,1/4-y,1/4+z
1/4+x,3/4-y,3/4+z
3/4+x,1/4-y,3/4+z
3/4+x,3/4-y,1/4+z
1/4-x,1/4+y,1/4+z
1/4-x,3/4+y,3/4+z
3/4-x,1/4+y,3/4+z
3/4-x,3/4+y,1/4+z
-x,1/2-y,1/2+z
-x,-y,+z
1/2-x,1/2-y,+z
1/2-x,-y,1/2+z

loop_
_atom_site_label
_atom_site_fract_x
_atom_site_fract_y
_atom_site_fract_z
_atom_site_U_iso_or_equiv
K 0.00000 0.00000 0.51200 0.00507
P 0.00000 0.00000 0.00000 0.00760
O1 0.11600 0.03450 0.13100 0.00760
O2 -0.03450 0.11600 -0.12350 0.00760
H 0.18800 -0.03750 0.13350 0.02533

loop_
_cod_related_entry_id
_cod_related_entry_database
_cod_related_entry_code
1 AMCSD 0015150
